data_1504940
loop_
_publ_author_name
'Koyama, Nobuhiro'
'Inoue, Yusuke'
'Sekine, Masae'
'Hayakawa, Yoichi'
'Homma, Hiroshi'
'Omura, Satoshi'
'Tomoda, Hiroshi'

_publ_section_title
;
 Relative and absolute stereochemistry of quinadoline B, an inhibitor of
 lipid droplet synthesis in macrophages.
;
_journal_issue 22
_journal_name_full 'Organic letters'
_journal_page_first 5273
_journal_page_last 5276
_journal_paper_doi 10.1021/ol802089p
_journal_volume 10
_journal_year 2008
_chemical_formula_sum 'C25 H21 N5 O3'
_chemical_formula_weight 439.47
_space_group_IT_number 18
_symmetry_cell_setting orthorhombic
_symmetry_Int_Tables_number 18
_symmetry_space_group_name_Hall 'P 2 2ab'
_symmetry_space_group_name_H-M 'P 21 21 2'
_cell_angle_alpha 90
_cell_angle_beta 90
_cell_angle_gamma 90
_cell_formula_units_Z 4
_cell_length_a 11.885(9)
_cell_length_b 20.252(6)
_cell_length_c 10.995(5)
_cell_measurement_reflns_used 14
_cell_measurement_temperature 296.2
_cell_measurement_theta_max 27.0
_cell_measurement_theta_min 25.4
_cell_volume 2646(2)
_computing_cell_refinement 'MSC/AFC Diffractometer Control'
_computing_data_collection 'MSC/AFC Diffractometer Control'
_computing_data_reduction 'teXsan Ver. 1.11'
_computing_publication_material 'teXsan Ver. 1.11'
_computing_structure_refinement 'teXsan Ver. 1.10'
_computing_structure_solution SIR92
_diffrn_measured_fraction_theta_full 0.2723
_diffrn_measured_fraction_theta_max 0.2723
_diffrn_measurement_device_type 'Rigaku AFC5R'
_diffrn_measurement_method \w-2\q
_diffrn_radiation_type 'Cu K\a'
_diffrn_radiation_wavelength 1.5418
_diffrn_reflns_limit_h_max 0
_diffrn_reflns_limit_h_min -14
_diffrn_reflns_limit_k_max 25
_diffrn_reflns_limit_k_min 0
_diffrn_reflns_limit_l_max 13
_diffrn_reflns_limit_l_min 0
_diffrn_reflns_number 2878
_diffrn_reflns_theta_full 72.69
_diffrn_reflns_theta_max 72.69
_diffrn_standards_decay_% 0.26
_diffrn_standards_interval_count 150
_diffrn_standards_number 3
_exptl_absorpt_coefficient_mu 0.611
_exptl_absorpt_correction_T_max 0.991
_exptl_absorpt_correction_T_min 0.781
_exptl_absorpt_correction_type psi-scan
_exptl_absorpt_process_details '(North, Phillips & Mathews, 1968)'
_exptl_crystal_colour colorless
_exptl_crystal_density_diffrn 1.103
_exptl_crystal_density_method 'not measured'
_exptl_crystal_description prismatic
_exptl_crystal_size_max 0.200
_exptl_crystal_size_mid 0.200
_exptl_crystal_size_min 0.200
_refine_diff_density_max 0.51
_refine_diff_density_min -0.36
_refine_ls_abs_structure_Flack 0.8(9)
_refine_ls_extinction_method none
_refine_ls_goodness_of_fit_ref 1.546
_refine_ls_hydrogen_treatment noref
_refine_ls_number_parameters 322
_refine_ls_number_reflns 2311
_refine_ls_R_factor_gt 0.0962
_refine_ls_shift/su_max 0.0002
_refine_ls_structure_factor_coef F
_refine_ls_weighting_details 'w = 1/[\s^2^(Fo) + 0.00276|Fo|^2^]'
_refine_ls_weighting_scheme calc
_refine_ls_wR_factor_ref 0.1456
_reflns_number_gt 1228
_reflns_number_total 953
_reflns_threshold_expression F^2^>2.0\s(F^2^)
_cod_data_source_file ol802089p_si_002.cif
_cod_data_source_block st-b
_cod_original_sg_symbol_H-M 'P 21 21 2    '
_cod_original_formula_sum 'C25 H21 N5 O3 '
_cod_database_code 1504940

loop_
_symmetry_equiv_pos_as_xyz
x,y,z
-x,-y,z
1/2+x,1/2-y,-z
1/2-x,1/2+y,-z

loop_
_atom_site_label
_atom_site_type_symbol
_atom_site_fract_x
_atom_site_fract_y
_atom_site_fract_z
_atom_site_U_iso_or_equiv
_atom_site_adp_type
_atom_site_occupancy
_atom_site_calc_flag
_atom_site_refinement_flags
O(1) O 0.6131(5) 0.2218(3) -0.0875(5) 0.073(2) Uani 1.00 d .
O(2) O 0.6706(6) 0.1305(3) 0.2787(5) 0.078(2) Uani 1.00 d .
O(3) O 0.1275(8) -0.0189(3) 0.0672(7) 0.119(3) Uani 1.00 d .
O(4) O 0.3737(6) 0.3551(3) -0.1524(7) 0.087(2) Uani 1.00 d .
O(5) O 0.5000 0.0000 0.490(2) 0.208(9) Uani 1.00 d S
O(6) O 0.393(1) 0.032(1) -0.308(1) 0.287(9) Uani 1.00 d .
N(1) N 0.4462(6) 0.2526(4) -0.0027(6) 0.056(2) Uani 1.00 d .
N(2) N 0.1625(6) 0.0912(4) 0.0883(6) 0.063(2) Uani 1.00 d .
N(3) N 0.5191(6) 0.1830(3) 0.2003(5) 0.049(2) Uani 1.00 d .
N(4) N 0.2814(6) 0.0923(4) 0.2553(6) 0.061(2) Uani 1.00 d .
N(7) N 0.3941(6) 0.2515(3) 0.3066(6) 0.060(2) Uani 1.00 d .
C(1) C 0.2485(8) 0.1565(4) -0.0544(7) 0.059(2) Uani 1.00 d .
C(3) C 0.3623(6) 0.2293(4) 0.0897(7) 0.049(2) Uani 1.00 d .
C(4) C 0.3214(7) 0.1593(4) 0.0576(7) 0.055(2) Uani 1.00 d .
C(5) C 0.5358(7) 0.1559(4) 0.0722(7) 0.056(2) Uani 1.00 d .
C(6) C 0.1594(8) 0.1146(4) -0.0370(8) 0.062(2) Uani 1.00 d .
C(7) C 0.4247(6) 0.2232(4) 0.2110(7) 0.048(2) Uani 1.00 d .
C(8) C 0.1681(9) 0.0269(5) 0.1219(9) 0.079(3) Uani 1.00 d .
C(9) C 0.5521(8) 0.1957(4) 0.4084(7) 0.058(2) Uani 1.00 d .
C(10) C 0.5381(7) 0.2148(4) -0.0143(7) 0.056(2) Uani 1.00 d .
C(11) C 0.0802(8) 0.0990(5) -0.1247(9) 0.070(3) Uani 1.00 d .
C(13) C 0.4614(7) 0.2366(4) 0.4108(8) 0.059(2) Uani 1.00 d .
C(14) C 0.2396(7) 0.1336(4) 0.1586(8) 0.054(2) Uani 1.00 d .
C(15) C 0.4294(8) 0.1149(4) 0.0430(7) 0.058(2) Uani 1.00 d .
C(16) C 0.2623(8) 0.1822(5) -0.1708(7) 0.064(3) Uani 1.00 d .
C(17) C 0.502(1) 0.2563(6) 0.6259(9) 0.088(3) Uani 1.00 d .
C(18) C 0.4336(8) 0.2698(5) 0.5195(9) 0.077(3) Uani 1.00 d .
C(19) C 0.6139(9) 0.1823(5) 0.5120(8) 0.074(3) Uani 1.00 d .
C(20) C 0.0970(10) 0.1280(5) -0.2374(9) 0.079(3) Uani 1.00 d .
C(21) C 0.1857(10) 0.1674(5) -0.2594(7) 0.072(3) Uani 1.00 d .
C(22) C 0.5901(9) 0.2137(6) 0.6208(9) 0.085(3) Uani 1.00 d .
C(23) C 0.2390(9) 0.0238(5) 0.2347(9) 0.074(3) Uani 1.00 d .
C(24) C 0.176(1) 0.0041(6) 0.3496(9) 0.098(4) Uani 1.00 d .
C(25) C 0.244(1) 0.1138(5) 0.3777(8) 0.088(3) Uani 1.00 d .
C(27) C 0.146(1) 0.0710(6) 0.406(1) 0.112(4) Uani 1.00 d .
C(29) C 0.5882(8) 0.1658(5) 0.2917(8) 0.063(2) Uani 1.00 d .
H(1) H 0.4217 0.0778 0.1042 0.0597 Uiso 1.00 calc .
H(2) H 0.4300 0.0944 -0.0333 0.0597 Uiso 1.00 calc .
H(3) H 0.1055 -0.0261 0.3296 0.0917 Uiso 1.00 calc .
H(4) H 0.2165 -0.0260 0.4039 0.0917 Uiso 1.00 calc .
H(5) H 0.2937 0.1011 0.4373 0.0837 Uiso 1.00 calc .
H(6) H 0.2194 0.1558 0.3800 0.0837 Uiso 1.00 calc .
H(7) H 0.0768 0.0899 0.3613 0.0387 Uiso 1.00 calc .
H(8) H 0.1256 0.0705 0.4872 0.0387 Uiso 1.00 calc .
H(9) H 0.1909 0.1715 0.1875 0.0615 Uiso 1.00 calc .
H(11) H 0.0163 0.0670 -0.1054 0.0748 Uiso 1.00 calc .
H(12) H 0.3232 0.2124 -0.1893 0.0756 Uiso 1.00 calc .
H(13) H 0.4735 0.2755 0.6990 0.0757 Uiso 1.00 calc .
H(14) H 0.3666 0.2988 0.5283 0.0750 Uiso 1.00 calc .
H(15) H 0.6776 0.1535 0.5129 0.0705 Uiso 1.00 calc .
H(16) H 0.0460 0.1108 -0.3033 0.0774 Uiso 1.00 calc .
H(17) H 0.1901 0.1841 -0.3385 0.0694 Uiso 1.00 calc .
H(18) H 0.6320 0.2166 0.6919 0.0845 Uiso 1.00 calc .
H(19) H 0.2994 0.2594 0.0897 0.0524 Uiso 1.00 calc .
H(20) H 0.6028 0.1265 0.0634 0.0573 Uiso 1.00 calc .
H(21) H 0.2980 -0.0032 0.2235 0.0718 Uiso 1.00 calc .

loop_
_atom_site_aniso_label
_atom_site_aniso_U_11
_atom_site_aniso_U_22
_atom_site_aniso_U_33
_atom_site_aniso_U_12
_atom_site_aniso_U_13
_atom_site_aniso_U_23
O(1) 0.066(4) 0.102(5) 0.049(3) -0.021(4) 0.006(3) 0.001(4)
O(2) 0.082(4) 0.100(5) 0.052(3) 0.031(4) 0.002(3) 0.013(4)
O(3) 0.175(8) 0.063(4) 0.121(6) -0.046(5) -0.063(6) 0.008(4)
O(4) 0.105(5) 0.069(4) 0.088(5) 0.012(4) -0.019(4) 0.005(4)
O(5) 0.24(2) 0.16(1) 0.22(2) 0.10(2) 0.0000 0.0000
O(6) 0.25(1) 0.45(3) 0.16(1) 0.16(2) 0.02(1) -0.02(2)
N(1) 0.063(4) 0.058(4) 0.046(3) -0.009(3) 0.000(3) -0.002(3)
N(2) 0.067(5) 0.061(3) 0.059(3) -0.012(4) -0.013(4) 0.013(3)
N(3) 0.056(4) 0.052(4) 0.039(3) 0.003(3) 0.006(3) 0.001(3)
N(4) 0.073(4) 0.070(4) 0.040(3) -0.010(4) -0.003(3) 0.006(3)
N(7) 0.061(4) 0.065(4) 0.054(3) -0.003(4) 0.009(3) -0.011(3)
C(1) 0.067(5) 0.062(5) 0.047(3) 0.000(4) 0.002(4) -0.003(4)
C(3) 0.054(4) 0.044(3) 0.050(4) 0.005(3) -0.006(3) 0.006(4)
C(4) 0.065(5) 0.049(4) 0.050(4) -0.009(3) 0.000(3) 0.000(4)
C(5) 0.065(5) 0.060(4) 0.042(3) 0.010(4) 0.010(4) -0.011(3)
C(6) 0.068(5) 0.060(5) 0.057(4) 0.001(4) -0.001(4) 0.003(4)
C(7) 0.050(4) 0.047(4) 0.047(3) -0.007(3) 0.001(3) 0.000(3)
C(8) 0.099(8) 0.062(3) 0.075(6) -0.019(5) -0.014(5) 0.019(4)
C(9) 0.062(4) 0.060(5) 0.051(3) -0.011(3) 0.002(4) -0.003(4)
C(10) 0.052(4) 0.069(5) 0.046(4) -0.017(3) -0.009(3) 0.002(3)
C(11) 0.084(6) 0.064(5) 0.064(4) -0.007(5) -0.016(4) -0.008(4)
C(13) 0.059(4) 0.064(5) 0.054(4) -0.012(3) 0.015(3) 0.007(4)
C(14) 0.043(5) 0.055(5) 0.064(5) 0.003(3) -0.003(3) 0.011(3)
C(15) 0.075(4) 0.052(5) 0.048(4) 0.000(3) 0.008(4) -0.010(4)
C(16) 0.076(6) 0.066(5) 0.049(4) -0.011(5) 0.006(4) 0.000(4)
C(17) 0.099(7) 0.107(9) 0.057(5) -0.023(5) 0.014(5) -0.009(6)
C(18) 0.074(6) 0.094(7) 0.062(5) -0.014(6) 0.019(4) -0.025(5)
C(19) 0.082(6) 0.094(7) 0.046(4) -0.016(6) 0.000(4) 0.009(4)
C(20) 0.100(7) 0.082(7) 0.055(4) 0.005(5) -0.029(5) -0.009(4)
C(21) 0.108(7) 0.073(6) 0.035(4) 0.008(5) -0.016(4) 0.000(4)
C(22) 0.089(7) 0.122(9) 0.045(4) -0.022(5) 0.010(5) -0.001(5)
C(23) 0.092(7) 0.062(4) 0.069(5) -0.003(5) -0.001(4) 0.015(5)
C(24) 0.120(10) 0.087(6) 0.087(7) -0.017(7) 0.037(7) 0.027(6)
C(25) 0.139(9) 0.082(7) 0.045(4) -0.009(6) 0.018(6) -0.006(5)
C(27) 0.117(10) 0.111(8) 0.107(9) -0.003(7) 0.045(9) -0.022(8)
C(29) 0.079(6) 0.071(6) 0.040(3) 0.005(4) -0.008(3) 0.009(4)

loop_
_atom_type_symbol
_atom_type_description
_atom_type_scat_dispersion_real
_atom_type_scat_dispersion_imag
_atom_type_scat_source
C C 0.018 0.009
;International Tables for Crystallography
(1992, Vol. C, Tables 4.2.6.8 and 6.1.1.1)
;
H H 0.000 0.000
;International Tables for Crystallography
(1992, Vol. C, Table 6.1.1.2)
;
O O 0.049 0.032
;International Tables for Crystallography
(1992, Vol. C, Tables 4.2.6.8 and 6.1.1.1)
;
N N 0.031 0.018
;International Tables for Crystallography
(1992, Vol. C, Tables 4.2.6.8 and 6.1.1.1)
;

loop_
_geom_angle_atom_site_label_1
_geom_angle_atom_site_label_2
_geom_angle_atom_site_label_3
_geom_angle
_geom_angle_publ_flag
C(3) N(1) C(10) 115.3(9) yes
C(6) N(2) C(8) 124.8(10) yes
C(6) N(2) C(14) 108.9(8) yes
C(8) N(2) C(14) 112.7(9) yes
C(5) N(3) C(7) 113.2(8) yes
C(5) N(3) C(29) 121.2(8) yes
C(7) N(3) C(29) 125.5(9) yes
C(14) N(4) C(23) 108.1(8) yes
C(14) N(4) C(25) 113.3(9) yes
C(23) N(4) C(25) 108.1(9) yes
C(7) N(7) C(13) 114.5(9) yes
C(4) C(1) C(6) 110.7(9) yes
C(4) C(1) C(16) 132(1) yes
C(6) C(1) C(16) 116(1) yes
N(1) C(3) C(4) 110.2(8) yes
N(1) C(3) C(7) 107.1(8) yes
N(1) C(3) H(19) 108.5 no
C(4) C(3) C(7) 106.2(8) yes
C(4) C(3) H(19) 109.7 no
C(7) C(3) H(19) 115.2 no
C(1) C(4) C(3) 113.8(8) yes
C(1) C(4) C(14) 102.1(8) yes
C(1) C(4) C(15) 111.3(8) yes
C(3) C(4) C(14) 109.9(8) yes
C(3) C(4) C(15) 106.9(8) yes
C(14) C(4) C(15) 112.9(8) yes
N(3) C(5) C(10) 107.2(8) yes
N(3) C(5) C(15) 106.2(8) yes
N(3) C(5) H(20) 114.1 no
C(10) C(5) C(15) 107.8(9) yes
C(10) C(5) H(20) 113.0 no
C(15) C(5) H(20) 108.3 no
N(2) C(6) C(1) 108.2(9) yes
N(2) C(6) C(11) 127(1) yes
C(1) C(6) C(11) 124(1) yes
N(3) C(7) N(7) 125.0(9) yes
N(3) C(7) C(3) 111.3(8) yes
N(7) C(7) C(3) 123.7(9) yes
O(3) C(8) N(2) 125(1) yes
O(3) C(8) C(23) 127(1) yes
N(2) C(8) C(23) 107(1) yes
C(13) C(9) C(19) 121(1) yes
C(13) C(9) C(29) 119(1) yes
C(19) C(9) C(29) 118(1) yes
O(1) C(10) N(1) 126(1) yes
O(1) C(10) C(5) 121(1) yes
N(1) C(10) C(5) 111.8(9) yes
C(6) C(11) C(20) 115(1) yes
C(6) C(11) H(11) 120.5 no
C(20) C(11) H(11) 124.1 no
N(7) C(13) C(9) 123(1) yes
N(7) C(13) C(18) 116(1) yes
C(9) C(13) C(18) 119(1) yes
N(2) C(14) N(4) 105.3(8) yes
N(2) C(14) C(4) 102.0(8) yes
N(2) C(14) H(9) 104.5 no
N(4) C(14) C(4) 120.2(8) yes
N(4) C(14) H(9) 113.9 no
C(4) C(14) H(9) 109.0 no
C(4) C(15) C(5) 109.8(8) yes
C(4) C(15) H(1) 106.3 no
C(4) C(15) H(2) 110.6 no
C(5) C(15) H(1) 109.5 no
C(5) C(15) H(2) 114.7 no
H(1) C(15) H(2) 105.4 no
C(1) C(16) C(21) 119(1) yes
C(1) C(16) H(12) 121.2 no
C(21) C(16) H(12) 119.1 no
C(18) C(17) C(22) 121(1) yes
C(18) C(17) H(13) 114.1 no
C(22) C(17) H(13) 124.3 no
C(13) C(18) C(17) 117(1) yes
C(13) C(18) H(14) 123.5 no
C(17) C(18) H(14) 118.7 no
C(9) C(19) C(22) 120(1) yes
C(9) C(19) H(15) 123.3 no
C(22) C(19) H(15) 115.7 no
C(11) C(20) C(21) 121(1) yes
C(11) C(20) H(16) 114.2 no
C(21) C(20) H(16) 123.3 no
C(16) C(21) C(20) 121(1) yes
C(16) C(21) H(17) 123.1 no
C(20) C(21) H(17) 115.2 no
C(17) C(22) C(19) 118(1) yes
C(17) C(22) H(18) 109.9 no
C(19) C(22) H(18) 130.3 no
N(4) C(23) C(8) 106.0(9) yes
N(4) C(23) C(24) 106(1) yes
N(4) C(23) H(21) 108.9 no
C(8) C(23) C(24) 114(1) yes
C(8) C(23) H(21) 110.5 no
C(24) C(23) H(21) 109.9 no
C(23) C(24) C(27) 102(1) yes
C(23) C(24) H(3) 111.7 no
C(23) C(24) H(4) 114.9 no
C(27) C(24) H(3) 114.6 no
C(27) C(24) H(4) 114.5 no
H(3) C(24) H(4) 98.9 no
N(4) C(25) C(27) 104(1) yes
N(4) C(25) H(5) 112.0 no
N(4) C(25) H(6) 113.7 no
C(27) C(25) H(5) 100.8 no
C(27) C(25) H(6) 106.9 no
H(5) C(25) H(6) 117.1 no
C(24) C(27) C(25) 104(1) yes
C(24) C(27) H(7) 108.5 no
C(24) C(27) H(8) 116.3 no
C(25) C(27) H(7) 107.9 no
C(25) C(27) H(8) 114.6 no
H(7) C(27) H(8) 104.6 no
O(2) C(29) N(3) 123(1) yes
O(2) C(29) C(9) 124(1) yes
N(3) C(29) C(9) 111.4(10) yes

loop_
_geom_bond_atom_site_label_1
_geom_bond_atom_site_label_2
_geom_bond_distance
_geom_bond_publ_flag
O(1) C(10) 1.21(1) yes
O(2) C(29) 1.22(1) yes
O(3) C(8) 1.21(1) yes
N(1) C(3) 1.50(1) yes
N(1) C(10) 1.34(1) yes
N(2) C(6) 1.46(1) yes
N(2) C(8) 1.36(1) yes
N(2) C(14) 1.47(1) yes
N(3) C(5) 1.52(1) yes
N(3) C(7) 1.39(1) yes
N(3) C(29) 1.34(1) yes
N(4) C(14) 1.44(1) yes
N(4) C(23) 1.49(1) yes
N(4) C(25) 1.48(1) yes
N(7) C(7) 1.25(1) yes
N(7) C(13) 1.43(1) yes
C(1) C(4) 1.51(1) yes
C(1) C(6) 1.37(1) yes
C(1) C(16) 1.39(1) yes
C(3) C(4) 1.54(1) yes
C(3) C(7) 1.53(1) yes
C(3) H(19) 0.965 no
C(4) C(14) 1.56(1) yes
C(4) C(15) 1.58(2) yes
C(5) C(10) 1.53(1) yes
C(5) C(15) 1.55(1) yes
C(5) H(20) 0.999 no
C(6) C(11) 1.38(1) yes
C(8) C(23) 1.50(2) yes
C(9) C(13) 1.36(1) yes
C(9) C(19) 1.38(1) yes
C(9) C(29) 1.48(2) yes
C(11) C(20) 1.39(2) yes
C(11) H(11) 1.021 no
C(13) C(18) 1.41(1) yes
C(14) H(9) 1.012 no
C(15) H(1) 1.013 no
C(15) H(2) 0.936 no
C(16) C(21) 1.37(1) yes
C(16) H(12) 0.970 no
C(17) C(18) 1.45(2) yes
C(17) C(22) 1.36(2) yes
C(17) H(13) 0.953 no
C(18) H(14) 0.995 no
C(19) C(22) 1.38(2) yes
C(19) H(15) 0.955 no
C(20) C(21) 1.34(2) yes
C(20) H(16) 1.007 no
C(21) H(17) 0.935 no
C(22) H(18) 0.929 no
C(23) C(24) 1.52(2) yes
C(23) H(21) 0.898 no
C(24) C(27) 1.53(2) yes
C(24) H(3) 1.057 no
C(24) H(4) 0.983 no
C(25) C(27) 1.49(2) yes
C(25) H(5) 0.919 no
C(25) H(6) 0.900 no
C(27) H(7) 1.034 no
C(27) H(8) 0.924 no

loop_
_geom_contact_atom_site_label_1
_geom_contact_atom_site_label_2
_geom_contact_distance
_geom_contact_site_symmetry_2
O(1) C(3) 3.12(1) 3_555
O(1) C(22) 3.22(1) 1_554
O(1) C(1) 3.33(1) 3_555
O(1) C(14) 3.38(1) 3_555
O(1) C(4) 3.47(1) 3_555
O(1) C(17) 3.49(2) 1_554
O(2) O(4) 2.80(1) 3_555
O(2) C(23) 3.34(1) 2_655
O(2) C(24) 3.37(2) 2_655
O(3) O(4) 2.72(1) 4_545
O(3) O(3) 3.13(3) 2_555
O(3) C(8) 3.57(2) 2_555
O(4) N(1) 2.79(1) .
O(4) C(17) 3.50(2) 1_554
O(4) C(8) 3.53(1) 4_555
O(5) O(6) 2.64(3) 1_556
O(5) O(6) 2.64(3) 2_656
O(6) O(6) 2.85(4) 2_655
N(7) C(20) 3.52(2) 3_555
C(9) C(21) 3.59(2) 3_555
C(21) C(29) 3.59(2) 3_455

loop_
_geom_torsion_atom_site_label_1
_geom_torsion_atom_site_label_2
_geom_torsion_atom_site_label_3
_geom_torsion_atom_site_label_4
_geom_torsion
_geom_torsion_publ_flag
O(1) C(10) N(1) C(3) 175.3(10) yes
O(1) C(10) C(5) N(3) 129.1(10) yes
O(1) C(10) C(5) C(15) -116(1) yes
O(2) C(29) N(3) C(5) 3(1) yes
O(2) C(29) N(3) C(7) -179(1) yes
O(2) C(29) C(9) C(13) 177(1) yes
O(2) C(29) C(9) C(19) -1(1) yes
O(3) C(8) N(2) C(6) -32(2) yes
O(3) C(8) N(2) C(14) -167(1) yes
O(3) C(8) C(23) N(4) 172(1) yes
O(3) C(8) C(23) C(24) -70(1) yes
N(1) C(3) C(4) C(1) -69(1) yes
N(1) C(3) C(4) C(14) 176.5(8) yes
N(1) C(3) C(4) C(15) 53.7(10) yes
N(1) C(3) C(7) N(3) -54(1) yes
N(1) C(3) C(7) N(7) 125.0(10) yes
N(1) C(10) C(5) N(3) -54(1) yes
N(1) C(10) C(5) C(15) 59(1) yes
N(2) C(6) C(1) C(4) 4(1) yes
N(2) C(6) C(1) C(16) 177(1) yes
N(2) C(6) C(11) C(20) -179(1) yes
N(2) C(8) C(23) N(4) -4(1) yes
N(2) C(8) C(23) C(24) 112(1) yes
N(2) C(14) N(4) C(23) 5(1) yes
N(2) C(14) N(4) C(25) -113(1) yes
N(2) C(14) C(4) C(1) 27.0(10) yes
N(2) C(14) C(4) C(3) 148.2(8) yes
N(2) C(14) C(4) C(15) -92.5(9) yes
N(3) C(5) C(15) C(4) 56(1) yes
N(3) C(7) N(7) C(13) -3(1) yes
N(3) C(7) C(3) C(4) 63.1(10) yes
N(3) C(29) C(9) C(13) -2(1) yes
N(3) C(29) C(9) C(19) 179(1) yes
N(4) C(14) N(2) C(6) -152.5(9) yes
N(4) C(14) N(2) C(8) -9(1) yes
N(4) C(14) C(4) C(1) 142.8(9) yes
N(4) C(14) C(4) C(3) -96(1) yes
N(4) C(14) C(4) C(15) 23(1) yes
N(4) C(23) C(24) C(27) 21(1) yes
N(4) C(25) C(27) C(24) 35(1) yes
N(7) C(7) N(3) C(5) -179.5(9) yes
N(7) C(7) N(3) C(29) 3(1) yes
N(7) C(7) C(3) C(4) -117(1) yes
N(7) C(13) C(9) C(19) -179(1) yes
N(7) C(13) C(9) C(29) 2(1) yes
N(7) C(13) C(18) C(17) -179(1) yes
C(1) C(4) C(3) C(7) 174.8(8) yes
C(1) C(4) C(15) C(5) 127.8(9) yes
C(1) C(6) N(2) C(8) -122(1) yes
C(1) C(6) N(2) C(14) 14(1) yes
C(1) C(6) C(11) C(20) 1(1) yes
C(1) C(16) C(21) C(20) 0(1) yes
C(3) N(1) C(10) C(5) 0(1) yes
C(3) C(4) C(1) C(6) -138.4(10) yes
C(3) C(4) C(1) C(16) 49(1) yes
C(3) C(4) C(15) C(5) 2(1) yes
C(3) C(7) N(3) C(5) 0(1) yes
C(3) C(7) N(3) C(29) -176.9(9) yes
C(3) C(7) N(7) C(13) 177.2(9) yes
C(4) C(1) C(6) C(11) -176(1) yes
C(4) C(1) C(16) C(21) 174(1) yes
C(4) C(3) N(1) C(10) -59(1) yes
C(4) C(14) N(2) C(6) -26.3(10) yes
C(4) C(14) N(2) C(8) 116(1) yes
C(4) C(14) N(4) C(23) -108(1) yes
C(4) C(14) N(4) C(25) 132(1) yes
C(4) C(15) C(5) C(10) -58.3(10) yes
C(5) N(3) C(29) C(9) -177.2(9) yes
C(5) C(15) C(4) C(14) -118.0(9) yes
C(6) N(2) C(8) C(23) 144(1) yes
C(6) C(1) C(4) C(14) -19(1) yes
C(6) C(1) C(4) C(15) 100(1) yes
C(6) C(1) C(16) C(21) 2(1) yes
C(6) C(11) C(20) C(21) 1(1) yes
C(7) N(3) C(5) C(10) 54(1) yes
C(7) N(3) C(5) C(15) -60.2(10) yes
C(7) N(3) C(29) C(9) 0(1) yes
C(7) N(7) C(13) C(9) 0(1) yes
C(7) N(7) C(13) C(18) 177.0(10) yes
C(7) C(3) N(1) C(10) 55(1) yes
C(7) C(3) C(4) C(14) 60.9(10) yes
C(7) C(3) C(4) C(15) -61.9(10) yes
C(8) N(2) C(6) C(11) 58(1) yes
C(8) C(23) N(4) C(14) 0(1) yes
C(8) C(23) N(4) C(25) 122(1) yes
C(8) C(23) C(24) C(27) -95(1) yes
C(9) C(13) C(18) C(17) -2(1) yes
C(9) C(19) C(22) C(17) 2(1) yes
C(10) C(5) N(3) C(29) -128.1(10) yes
C(11) C(6) N(2) C(14) -163(1) yes
C(11) C(6) C(1) C(16) -3(1) yes
C(11) C(20) C(21) C(16) -1(1) yes
C(13) C(9) C(19) C(22) -4(1) yes
C(13) C(18) C(17) C(22) 0(1) yes
C(14) N(2) C(8) C(23) 9(1) yes
C(14) N(4) C(23) C(24) -123.6(10) yes
C(14) N(4) C(25) C(27) 98(1) yes
C(14) C(4) C(1) C(16) 167(1) yes
C(15) C(4) C(1) C(16) -71(1) yes
C(15) C(5) N(3) C(29) 116(1) yes
C(18) C(13) C(9) C(19) 4(1) yes
C(18) C(13) C(9) C(29) -174(1) yes
C(18) C(17) C(22) C(19) 0(2) yes
C(22) C(19) C(9) C(29) 173(1) yes
C(23) N(4) C(25) C(27) -21(1) yes
C(23) C(24) C(27) C(25) -35(1) yes
C(24) C(23) N(4) C(25) 0(1) yes
C(24) C(23) N(4) C(25) 0(1) yes

loop_
_cod_related_entry_id
_cod_related_entry_code
_cod_related_entry_database
1 30651519 ChemSpider
